data_2008931
loop_
_publ_author_name
'Elerman, Yal\,cin '
'Kabak, Mehmet'
'Kara, H\"ulya'
'G\"uven, Kutalm\?i\;s'
'Nak\.ipo\<glu, Canan'

_publ_section_title
;
 3,9-Dimethyl-1,11-diphenyl-4,8-diazaundecane-1,11-dione dihydrate
;
_journal_issue 9
_journal_name_full 'Acta Crystallographica Section C'
_journal_page_first 1508
_journal_page_last 1511
_journal_paper_doi 10.1107/S0108270199007192
_journal_volume 55
_journal_year 1999
_chemical_formula_moiety 'C23 H26 N2 O2, 2H2 O1'
_chemical_formula_sum 'C23 H30 N2 O4'
_chemical_formula_weight 398.50
_space_group_IT_number 60
_symmetry_cell_setting orthorhombic
_symmetry_space_group_name_Hall '-P 2n 2ab'
_symmetry_space_group_name_H-M 'P b c n'
_cell_angle_alpha 90
_cell_angle_beta 90
_cell_angle_gamma 90
_cell_formula_units_Z 4
_cell_length_a 24.830(2)
_cell_length_b 9.642(2)
_cell_length_c 9.176(6)
_cell_measurement_reflns_used 25
_cell_measurement_temperature 293.2
_cell_measurement_theta_max 13.0
_cell_measurement_theta_min 10.1
_cell_volume 2196.8(15)
_computing_cell_refinement 'MSC/AFC Diffractometer Control Software'
_computing_data_collection
;
MSC/AFC Diffractometer Control Software
(Molecular Structure Corporation, 1994)
;
_computing_data_reduction 'TEXSAN for Windows (Molecular Structure Corporation, 1997)'
_computing_structure_refinement 'SHELXL97 (Sheldrick, 1997)'
_computing_structure_solution 'SIR92 (Altomare et. al. 1993) and DIRDIF94 (Beurskens et al., 1994)'
_diffrn_ambient_temperature 293.2
_diffrn_measured_fraction_theta_full 0.661
_diffrn_measured_fraction_theta_max 0.661
_diffrn_measurement_device 'Rigaku AFC-7S'
_diffrn_measurement_method \w-2\q
_diffrn_radiation_monochromator graphite
_diffrn_radiation_source 'X-ray tube'
_diffrn_radiation_type 'Mo K\a'
_diffrn_radiation_wavelength 0.7107
_diffrn_reflns_av_R_equivalents 0.000
_diffrn_reflns_av_sigmaI/netI 0.059
_diffrn_reflns_limit_h_max 33
_diffrn_reflns_limit_h_min 0
_diffrn_reflns_limit_k_max 13
_diffrn_reflns_limit_k_min 0
_diffrn_reflns_limit_l_max 12
_diffrn_reflns_limit_l_min 0
_diffrn_reflns_number 2192
_diffrn_reflns_reduction_process 'Lp corrections applied'
_diffrn_reflns_theta_full 29.00
_diffrn_reflns_theta_max 29.00
_diffrn_reflns_theta_min 2.27
_diffrn_standards_decay_% 4.98
_diffrn_standards_interval_count 150
_diffrn_standards_number 3
_exptl_absorpt_coefficient_mu 0.082
_exptl_absorpt_correction_T_max 1.000
_exptl_absorpt_correction_T_min 0.928
_exptl_absorpt_correction_type '\y scan'
_exptl_absorpt_process_details '(North et al., 1968)'
_exptl_crystal_colour Colorless
_exptl_crystal_density_diffrn 1.205
_exptl_crystal_density_method 'not measured'
_exptl_crystal_description Hexagonal
_exptl_crystal_F_000 856.00
_exptl_crystal_size_max 0.80
_exptl_crystal_size_mid 0.40
_exptl_crystal_size_min 0.10
_refine_diff_density_max 0.275
_refine_diff_density_min -0.240
_refine_ls_extinction_coef 0.0010(14)
_refine_ls_extinction_method '(Zachariasen, 1967)'
_refine_ls_goodness_of_fit_ref 0.960
_refine_ls_hydrogen_treatment mixed
_refine_ls_matrix_type full
_refine_ls_number_parameters 133
_refine_ls_number_reflns 2192
_refine_ls_number_restraints 2
_refine_ls_restrained_S_all 0.960
_refine_ls_R_factor_all 0.088
_refine_ls_R_factor_gt 0.050
_refine_ls_shift/su_max <0.001
_refine_ls_shift/su_mean 0.000
_refine_ls_structure_factor_coef Fsqd
_refine_ls_weighting_details 'w = 1/[\s^2^(Fo^2^)+(0.0851P)^2^] where P = (Fo^2^+2Fc^2^)/3'
_refine_ls_weighting_scheme calc
_refine_ls_wR_factor_ref 0.160
_reflns_number_gt 1344
_reflns_number_total 2192
_reflns_threshold_expression I>2\s(I)
_cod_data_source_file ka1327.cif
_cod_data_source_block ka1327
_cod_depositor_comments
;
The following automatic conversions were performed:

'_refine_ls_weighting_scheme' value 'calc w =
1/[\s^2^(Fo^2^)+(0.0851P)^2^] where P = (Fo^2^+2Fc^2^)/3' was changed
to 'calc'. New tag '_refine_ls_weighting_details' was created. The
value of the new tag was set to 'w = 1/[\s^2^(Fo^2^)+(0.0851P)^2^]
where P = (Fo^2^+2Fc^2^)/3'.

Automatic conversion script
Id: cif_fix_values 3143 2015-03-26 13:38:13Z robertas 
;
_cod_original_cell_volume 2197.0(10)
_cod_database_code 2008931
_cod_database_fobs_code 2008931

loop_
_symmetry_equiv_pos_as_xyz
'  +x,  +y,  +z'
1/2-x,1/2-y,1/2+z
'1/2+x,1/2-y,  -z'
'  -x,  +y,1/2-z'
'  -x,  -y,  -z'
1/2+x,1/2+y,1/2-z
'1/2-x,1/2+y,  +z'
'  +x,  -y,1/2+z'

loop_
_atom_site_label
_atom_site_fract_x
_atom_site_fract_y
_atom_site_fract_z
_atom_site_U_iso_or_equiv
_atom_site_adp_type
_atom_site_calc_flag
_atom_site_refinement_flags
_atom_site_occupancy
_atom_site_disorder_assembly
_atom_site_disorder_group
_atom_site_type_symbol
O1 0.60215(6) 0.22699(15) 0.46385(17) 0.0622(5) Uani d . 1 . . O
O2 0.51504(9) 0.4061(3) 0.3938(3) 0.1292(10) Uani d D 1 . . O
H2 0.5226 0.4866 0.3913 0.194 Uiso d D 1 . . H
H3 0.5417 0.3595 0.4078 0.194 Uiso d D 1 . . H
N1 0.57601(6) -0.03338(18) 0.41178(18) 0.0471(4) Uani d . 1 . . N
H1 0.5721 0.0613 0.3985 0.071 Uiso d . 1 . . H
C1 0.5000 -0.0415(3) 0.2500 0.0494(7) Uani d S 1 . . C
H1A 0.4796 0.0179 0.3150 0.074 Uiso calc PR 1 . . H
C2 0.53884(8) -0.1268(2) 0.3395(2) 0.0500(5) Uani d . 1 . . C
H2A 0.5193 -0.1809 0.4112 0.075 Uiso calc R 1 . . H
H2B 0.5585 -0.1901 0.2769 0.075 Uiso calc R 1 . . H
C3 0.61389(8) -0.0656(2) 0.5085(2) 0.0450(5) Uani d . 1 . . C
C4 0.62112(11) -0.2156(2) 0.5487(3) 0.0642(7) Uani d . 1 . . C
H4A 0.5966 -0.2714 0.4932 0.096 Uiso calc R 1 . . H
H4B 0.6140 -0.2276 0.6507 0.096 Uiso calc R 1 . . H
H4C 0.6574 -0.2435 0.5278 0.096 Uiso calc R 1 . . H
C5 0.64453(8) 0.0364(2) 0.5739(2) 0.0469(5) Uani d . 1 . . C
H5 0.6724 0.0089 0.6351 0.056 Uiso calc R 1 . . H
C6 0.63609(8) 0.1794(2) 0.5535(2) 0.0461(5) Uani d . 1 . . C
C7 0.66623(8) 0.2793(2) 0.6484(2) 0.0458(5) Uani d . 1 . . C
C8 0.64200(9) 0.4033(2) 0.6889(3) 0.0556(6) Uani d . 1 . . C
H8 0.6089 0.4276 0.6491 0.067 Uiso calc . 1 . . H
C9 0.66663(10) 0.4911(2) 0.7880(3) 0.0636(6) Uani d . 1 . . C
H9 0.6495 0.5724 0.8168 0.076 Uiso calc R 1 . . H
C10 0.71634(11) 0.4581(3) 0.8437(3) 0.0628(7) Uani d . 1 . . C
H10 0.7327 0.5167 0.9110 0.075 Uiso calc R 1 . . H
C11 0.74202(9) 0.3386(3) 0.8004(3) 0.0616(6) Uani d . 1 . . C
H11 0.7761 0.3177 0.8363 0.074 Uiso calc R 1 . . H
C12 0.71715(9) 0.2495(2) 0.7033(2) 0.0551(6) Uani d . 1 . . C
H12 0.7346 0.1687 0.6744 0.066 Uiso calc R 1 . . H

loop_
_atom_site_aniso_label
_atom_site_aniso_U_11
_atom_site_aniso_U_22
_atom_site_aniso_U_33
_atom_site_aniso_U_12
_atom_site_aniso_U_13
_atom_site_aniso_U_23
O1 0.0725(10) 0.0530(9) 0.0611(10) 0.0051(8) -0.0213(8) 0.0081(8)
O2 0.1270(19) 0.151(3) 0.110(2) 0.0603(17) -0.0203(16) -0.0058(17)
N1 0.0521(10) 0.0484(10) 0.0409(9) 0.0030(8) -0.0047(8) 0.0018(8)
C1 0.0501(16) 0.0554(17) 0.0427(16) 0.000 0.0020(13) 0.000
C2 0.0501(12) 0.0534(13) 0.0464(12) 0.0023(10) -0.0025(10) -0.0013(10)
C3 0.0490(12) 0.0481(12) 0.0380(11) 0.0088(9) 0.0045(9) -0.0016(9)
C4 0.0803(16) 0.0496(13) 0.0628(15) 0.0101(12) -0.0178(13) -0.0026(12)
C5 0.0487(11) 0.0510(13) 0.0411(11) 0.0072(10) -0.0051(9) 0.0012(10)
C6 0.0463(11) 0.0520(12) 0.0399(11) 0.0033(9) 0.0010(9) 0.0054(10)
C7 0.0516(12) 0.0462(11) 0.0395(10) -0.0002(10) 0.0021(9) 0.0052(10)
C8 0.0640(14) 0.0453(12) 0.0575(14) 0.0034(10) -0.0026(12) 0.0079(11)
C9 0.0872(16) 0.0387(11) 0.0649(15) -0.0023(12) 0.0041(14) 0.0015(11)
C10 0.0835(16) 0.0534(14) 0.0516(13) -0.0165(13) -0.0048(12) 0.0020(12)
C11 0.0589(14) 0.0665(16) 0.0593(14) -0.0091(12) -0.0103(12) 0.0049(12)
C12 0.0567(13) 0.0542(14) 0.0544(13) 0.0044(10) -0.0005(10) -0.0008(11)

loop_
_atom_type_symbol
_atom_type_scat_dispersion_real
_atom_type_scat_dispersion_imag
_atom_type_scat_source
C 0.002 0.002 'I. Tables for Cryst. (1992, Vol. C, Table 6.1.1.2)'
H 0.000 0.000 'I. Tables for Cryst. (1992, Vol. C, Table 6.1.1.2)'
N 0.004 0.003 'I. Tables for Cryst. (1992, Vol. C, Table 6.1.1.2)'
O 0.008 0.006 'I. Tables for Cryst. (1992, Vol. C, Table 6.1.1.2)'

loop_
_geom_angle_atom_site_label_1
_geom_angle_atom_site_label_2
_geom_angle_atom_site_label_3
_geom_angle_site_symmetry_1
_geom_angle_site_symmetry_3
_geom_angle
_geom_angle_publ_flag
H2 O2 H3 . . 110.5(3) ?
C3 N1 C2 . . 127.59(17) y
C3 N1 H1 . . 113.11(17) ?
C2 N1 H1 . . 119.03(16) ?
C2 C1 C2 4_655 . 114.0(3) y
C2 C1 H1A 4_655 . 108.8 ?
C2 C1 H1A . . 108.8 ?
C2 C1 H1A 4_655 4_655 108.8 ?
C2 C1 H1A . 4_655 108.8 ?
H1A C1 H1A . 4_655 107.7 ?
N1 C2 C1 . . 108.46(19) y
N1 C2 H2A . . 110.0 ?
C1 C2 H2A . . 110.0 ?
N1 C2 H2B . . 110.0 ?
C1 C2 H2B . . 110.0 ?
H2A C2 H2B . . 108.4 ?
N1 C3 C5 . . 120.89(18) y
N1 C3 C4 . . 118.25(19) y
C5 C3 C4 . . 120.83(19) y
C3 C4 H4A . . 109.5 ?
C3 C4 H4B . . 109.5 ?
H4A C4 H4B . . 109.5 ?
C3 C4 H4C . . 109.5 ?
H4A C4 H4C . . 109.5 ?
H4B C4 H4C . . 109.5 ?
C3 C5 C6 . . 123.92(19) ?
C3 C5 H5 . . 118.0 ?
C6 C5 H5 . . 118.0 ?
O1 C6 C5 . . 122.8(2) ?
O1 C6 C7 . . 118.51(19) ?
C5 C6 C7 . . 118.60(18) ?
C8 C7 C12 . . 118.4(2) ?
C8 C7 C6 . . 119.52(19) ?
C12 C7 C6 . . 122.06(19) ?
C9 C8 C7 . . 120.7(2) ?
C9 C8 H8 . . 119.6 ?
C7 C8 H8 . . 119.6 ?
C10 C9 C8 . . 120.0(2) ?
C10 C9 H9 . . 120.0 ?
C8 C9 H9 . . 120.0 ?
C9 C10 C11 . . 120.2(2) ?
C9 C10 H10 . . 119.9 ?
C11 C10 H10 . . 119.9 ?
C10 C11 C12 . . 120.0(2) ?
C10 C11 H11 . . 120.0 ?
C12 C11 H11 . . 120.0 ?
C11 C12 C7 . . 120.7(2) ?
C11 C12 H12 . . 119.7 ?
C7 C12 H12 . . 119.7 ?

loop_
_geom_bond_atom_site_label_1
_geom_bond_atom_site_label_2
_geom_bond_site_symmetry_2
_geom_bond_distance
_geom_bond_publ_flag
O1 C6 . 1.264(2) y
O2 H2 . 0.799(3) ?
O2 H3 . 0.810(2) ?
N1 C3 . 1.330(3) y
N1 C2 . 1.450(3) y
N1 H1 . 0.9263(17) ?
C1 C2 4_655 1.510(3) ?
C1 C2 . 1.510(3) y
C1 H1A . 0.9700 ?
C1 H1A 4_655 0.9700 ?
C2 H2A . 0.9700 ?
C2 H2B . 0.9700 ?
C3 C5 . 1.381(3) y
C3 C4 . 1.503(3) y
C4 H4A . 0.9600 ?
C4 H4B . 0.9600 ?
C4 H4C . 0.9600 ?
C5 C6 . 1.407(3) y
C5 H5 . 0.9300 ?
C6 C7 . 1.499(3) y
C7 C8 . 1.389(3) y
C7 C12 . 1.391(3) y
C8 C9 . 1.385(3) y
C8 H8 . 0.9300 ?
C9 C10 . 1.373(3) y
C9 H9 . 0.9300 ?
C10 C11 . 1.376(3) y
C10 H10 . 0.9300 ?
C11 C12 . 1.384(3) y
C11 H11 . 0.9300 ?
C12 H12 . 0.9300 ?

loop_
_geom_torsion_atom_site_label_1
_geom_torsion_atom_site_label_2
_geom_torsion_atom_site_label_3
_geom_torsion_atom_site_label_4
_geom_torsion_site_symmetry_1
_geom_torsion
C3 N1 C2 C1 . 174.79(17)
C2 C1 C2 N1 4_655 176.13(18)
C2 N1 C3 C5 . -176.61(18)
C2 N1 C3 C4 . 1.2(3)
N1 C3 C5 C6 . 4.9(3)
C4 C3 C5 C6 . -172.9(2)
C3 C5 C6 O1 . -5.8(3)
C3 C5 C6 C7 . 170.46(18)
O1 C6 C7 C8 . 30.0(3)
C5 C6 C7 C8 . -146.4(2)
O1 C6 C7 C12 . -153.0(2)
C5 C6 C7 C12 . 30.6(3)
C12 C7 C8 C9 . -3.6(3)
C6 C7 C8 C9 . 173.49(19)
C7 C8 C9 C10 . 2.1(4)
C8 C9 C10 C11 . 0.6(4)
C9 C10 C11 C12 . -1.7(4)
C10 C11 C12 C7 . 0.1(3)
C8 C7 C12 C11 . 2.5(3)
C6 C7 C12 C11 . -174.51(19)
